data_4506705
loop_
_publ_author_name
'Cheng, Ping-Shing'
'Marivel, Samipillai'
'Zang, Shuang-Quan'
'Gao, Guang-Gang'
'Mak, Thomas C. W.'

_publ_section_title
;
 Argentophilic Infinite Chain, Column, and Layer Structures Assembled with
 the Multinuclear Silver(I)--Phenylethynide Supramolecular Synthon
;
_journal_issue 9
_journal_name_full 'Crystal Growth &amp; Design'
_journal_page_first 4519
_journal_paper_doi 10.1021/cg300691n
_journal_volume 12
_journal_year 2012
_chemical_formula_moiety 'C16 H10 Ag3 N O3'
_chemical_formula_sum 'C16 H10 Ag3 N O3'
_chemical_formula_weight 587.86
_chemical_name_systematic
; 
 ? 
;
_space_group_IT_number 14
_symmetry_cell_setting monoclinic
_symmetry_space_group_name_Hall '-P 2ybc'
_symmetry_space_group_name_H-M 'P 1 21/c 1'
_atom_sites_solution_hydrogens geom
_atom_sites_solution_primary direct
_atom_sites_solution_secondary difmap
_audit_creation_method SHELXL-97
_cell_angle_alpha 90.00
_cell_angle_beta 92.9560(10)
_cell_angle_gamma 90.00
_cell_formula_units_Z 4
_cell_length_a 16.9178(6)
_cell_length_b 6.5132(2)
_cell_length_c 13.6048(5)
_cell_measurement_temperature 296(2)
_cell_volume 1497.10(9)
_computing_cell_refinement SAINT(Bruker,2001)
_computing_data_collection APEX2(Bruker,2003)
_computing_data_reduction APEX2(Bruker,2003)
_computing_molecular_graphics DIAMOND
_computing_publication_material 'SHELXL-97 (Sheldrick, 1997)'
_computing_structure_refinement 'SHELXL-97 (Sheldrick, 1997)'
_computing_structure_solution 'SHELXS-97 (Sheldrick, 1997)'
_diffrn_ambient_temperature 296(2)
_diffrn_measured_fraction_theta_full 0.999
_diffrn_measured_fraction_theta_max 0.999
_diffrn_measurement_device_type 'SMART CCD APEX II'
_diffrn_measurement_method '\w and \f'
_diffrn_radiation_monochromator graphite
_diffrn_radiation_source 'fine-focus sealed tube'
_diffrn_radiation_type MoK\a
_diffrn_radiation_wavelength 0.71073
_diffrn_reflns_av_R_equivalents 0.0348
_diffrn_reflns_av_sigmaI/netI 0.0162
_diffrn_reflns_limit_h_max 20
_diffrn_reflns_limit_h_min -20
_diffrn_reflns_limit_k_max 7
_diffrn_reflns_limit_k_min -7
_diffrn_reflns_limit_l_max 15
_diffrn_reflns_limit_l_min -16
_diffrn_reflns_number 27976
_diffrn_reflns_theta_full 25.49
_diffrn_reflns_theta_max 25.49
_diffrn_reflns_theta_min 2.41
_exptl_absorpt_coefficient_mu 3.897
_exptl_absorpt_correction_T_max 0.6966
_exptl_absorpt_correction_T_min 0.3047
_exptl_absorpt_correction_type multi-scan
_exptl_absorpt_process_details SADABS
_exptl_crystal_colour colorless
_exptl_crystal_density_diffrn 2.608
_exptl_crystal_density_method 'not measured'
_exptl_crystal_description plate
_exptl_crystal_F_000 1112
_exptl_crystal_size_max 0.40
_exptl_crystal_size_mid 0.35
_exptl_crystal_size_min 0.10
_refine_diff_density_max 1.504
_refine_diff_density_min -1.569
_refine_diff_density_rms 0.083
_refine_ls_extinction_coef 0.00310(17)
_refine_ls_extinction_expression Fc^*^=kFc[1+0.001xFc^2^\l^3^/sin(2\q)]^-1/4^
_refine_ls_extinction_method SHELXL
_refine_ls_goodness_of_fit_ref 1.034
_refine_ls_hydrogen_treatment constr
_refine_ls_matrix_type full
_refine_ls_number_parameters 209
_refine_ls_number_reflns 2781
_refine_ls_number_restraints 0
_refine_ls_restrained_S_all 1.034
_refine_ls_R_factor_all 0.0239
_refine_ls_R_factor_gt 0.0226
_refine_ls_shift/su_max 0.001
_refine_ls_shift/su_mean 0.000
_refine_ls_structure_factor_coef Fsqd
_refine_ls_weighting_details 'calc w=1/[\s^2^(Fo^2^)+(0.0212P)^2^+4.0413P] where P=(Fo^2^+2Fc^2^)/3'
_refine_ls_weighting_scheme calc
_refine_ls_wR_factor_gt 0.0551
_refine_ls_wR_factor_ref 0.0562
_reflns_number_gt 2639
_reflns_number_total 2781
_reflns_threshold_expression >2sigma(I)
_cod_data_source_file cg300691n_si_001.cif
_cod_data_source_block 2
_cod_original_sg_symbol_H-M P2(1)/c
_cod_database_code 4506705

loop_
_symmetry_equiv_pos_as_xyz
'x, y, z'
'-x, y+1/2, -z+1/2'
'-x, -y, -z'
'x, -y-1/2, z-1/2'

loop_
_atom_site_label
_atom_site_type_symbol
_atom_site_fract_x
_atom_site_fract_y
_atom_site_fract_z
_atom_site_U_iso_or_equiv
_atom_site_adp_type
_atom_site_occupancy
_atom_site_symmetry_multiplicity
_atom_site_calc_flag
_atom_site_refinement_flags
Ag1 Ag 0.464837(14) 0.30263(4) 0.08020(2) 0.03523(10) Uani 1 1 d .
Ag2 Ag 0.578788(18) 0.51431(4) 0.23077(2) 0.04134(10) Uani 1 1 d .
Ag3 Ag 0.58720(2) 0.11154(5) -0.02959(3) 0.06315(13) Uani 1 1 d .
C1 C 0.5839(2) 0.3932(5) 0.0643(2) 0.0302(7) Uani 1 1 d .
C2 C 0.6539(2) 0.4361(5) 0.0662(2) 0.0312(7) Uani 1 1 d .
C3 C 0.73721(19) 0.4843(6) 0.0671(2) 0.0332(7) Uani 1 1 d .
C4 C 0.7635(2) 0.6815(6) 0.0918(3) 0.0390(8) Uani 1 1 d .
H4 H 0.7275 0.7841 0.1056 0.047 Uiso 1 1 calc R
C5 C 0.8440(2) 0.7227(7) 0.0956(3) 0.0474(10) Uani 1 1 d .
H7 H 0.8621 0.8534 0.1129 0.057 Uiso 1 1 calc R
C6 C 0.8975(2) 0.5724(8) 0.0742(3) 0.0520(11) Uani 1 1 d .
H8 H 0.9513 0.6019 0.0767 0.062 Uiso 1 1 calc R
C7 C 0.8716(2) 0.3786(8) 0.0490(3) 0.0522(11) Uani 1 1 d .
H6 H 0.9080 0.2777 0.0342 0.063 Uiso 1 1 calc R
C8 C 0.7916(2) 0.3325(7) 0.0454(3) 0.0437(9) Uani 1 1 d .
H5 H 0.7743 0.2010 0.0286 0.052 Uiso 1 1 calc R
C9 C 0.63504(19) 0.6319(5) 0.3797(2) 0.0298(7) Uani 1 1 d .
C10 C 0.70185(19) 0.5990(5) 0.3557(2) 0.0296(7) Uani 1 1 d .
C11 C 0.78485(19) 0.5714(6) 0.3398(2) 0.0326(7) Uani 1 1 d .
C12 C 0.8142(2) 0.3795(6) 0.3163(3) 0.0440(9) Uani 1 1 d .
H10 H 0.7799 0.2693 0.3054 0.053 Uiso 1 1 calc R
C13 C 0.8953(3) 0.3535(8) 0.3093(3) 0.0578(12) Uani 1 1 d .
H11 H 0.9153 0.2251 0.2938 0.069 Uiso 1 1 calc R
C14 C 0.9462(2) 0.5156(8) 0.3251(3) 0.0579(12) Uani 1 1 d .
H12 H 1.0004 0.4962 0.3218 0.069 Uiso 1 1 calc R
C15 C 0.9171(2) 0.7055(8) 0.3457(3) 0.0551(11) Uani 1 1 d .
H16 H 0.9517 0.8154 0.3550 0.066 Uiso 1 1 calc R
C16 C 0.8366(2) 0.7363(7) 0.3529(3) 0.0432(9) Uani 1 1 d .
H13 H 0.8173 0.8664 0.3665 0.052 Uiso 1 1 calc R
N1 N 0.39163(18) 0.5197(4) 0.2743(2) 0.0361(7) Uani 1 1 d .
O1 O 0.42487(18) 0.3993(4) 0.3347(2) 0.0500(7) Uani 1 1 d .
O2 O 0.43378(18) 0.6068(4) 0.2120(2) 0.0511(7) Uani 1 1 d .
O3 O 0.32101(17) 0.5526(5) 0.2751(3) 0.0641(9) Uani 1 1 d .

loop_
_atom_site_aniso_label
_atom_site_aniso_U_11
_atom_site_aniso_U_22
_atom_site_aniso_U_33
_atom_site_aniso_U_23
_atom_site_aniso_U_13
_atom_site_aniso_U_12
Ag1 0.02838(14) 0.03747(16) 0.04041(17) -0.00915(11) 0.00726(10) -0.00599(10)
Ag2 0.05257(19) 0.03588(17) 0.03494(17) -0.00695(11) -0.00386(12) -0.00247(12)
Ag3 0.0591(2) 0.0487(2) 0.0836(3) -0.03623(18) 0.02171(18) -0.00431(16)
C1 0.0338(17) 0.0272(16) 0.0300(16) -0.0031(13) 0.0042(13) -0.0013(13)
C2 0.0356(18) 0.0306(17) 0.0275(16) -0.0026(13) 0.0028(13) -0.0022(14)
C3 0.0287(16) 0.0420(19) 0.0289(17) 0.0019(14) 0.0022(13) -0.0025(14)
C4 0.0368(18) 0.045(2) 0.0354(18) -0.0004(16) 0.0033(14) -0.0063(16)
C5 0.043(2) 0.056(2) 0.043(2) 0.0043(18) -0.0037(17) -0.0162(19)
C6 0.0293(18) 0.082(3) 0.044(2) 0.010(2) -0.0031(16) -0.008(2)
C7 0.0326(19) 0.073(3) 0.051(2) 0.004(2) 0.0032(17) 0.013(2)
C8 0.040(2) 0.047(2) 0.043(2) -0.0033(17) 0.0023(16) 0.0023(17)
C9 0.0287(16) 0.0306(16) 0.0302(16) 0.0030(13) 0.0015(13) -0.0014(13)
C10 0.0313(17) 0.0328(17) 0.0247(15) 0.0026(13) 0.0000(13) -0.0007(14)
C11 0.0263(15) 0.046(2) 0.0257(16) 0.0010(14) 0.0023(12) 0.0031(15)
C12 0.0389(19) 0.047(2) 0.047(2) 0.0009(18) 0.0076(16) 0.0038(17)
C13 0.049(2) 0.067(3) 0.059(3) 0.006(2) 0.016(2) 0.024(2)
C14 0.0267(18) 0.099(4) 0.049(2) 0.007(2) 0.0072(17) 0.007(2)
C15 0.034(2) 0.084(3) 0.048(2) -0.007(2) 0.0033(17) -0.014(2)
C16 0.0373(19) 0.053(2) 0.040(2) -0.0070(18) 0.0051(15) -0.0059(18)
N1 0.0407(17) 0.0246(14) 0.0438(17) -0.0074(13) 0.0086(13) -0.0011(12)
O1 0.0669(18) 0.0334(14) 0.0487(16) -0.0025(12) -0.0074(14) 0.0017(13)
O2 0.0648(18) 0.0407(15) 0.0496(16) -0.0009(13) 0.0206(14) -0.0075(14)
O3 0.0402(16) 0.0574(19) 0.096(3) -0.0006(18) 0.0125(16) 0.0064(15)

loop_
_atom_type_symbol
_atom_type_description
_atom_type_scat_dispersion_real
_atom_type_scat_dispersion_imag
_atom_type_scat_source
C C 0.0033 0.0016 'International Tables Vol C Tables 4.2.6.8 and 6.1.1.4'
H H 0.0000 0.0000 'International Tables Vol C Tables 4.2.6.8 and 6.1.1.4'
N N 0.0061 0.0033 'International Tables Vol C Tables 4.2.6.8 and 6.1.1.4'
O O 0.0106 0.0060 'International Tables Vol C Tables 4.2.6.8 and 6.1.1.4'
Ag Ag -0.8971 1.1015 'International Tables Vol C Tables 4.2.6.8 and 6.1.1.4'

loop_
_geom_angle_atom_site_label_1
_geom_angle_atom_site_label_2
_geom_angle_atom_site_label_3
_geom_angle
_geom_angle_site_symmetry_1
_geom_angle_site_symmetry_3
C9 Ag1 C1 161.29(13) 2_645 .
C9 Ag1 Ag3 120.55(9) 2_645 .
C1 Ag1 Ag3 50.12(9) . .
C9 Ag1 Ag3 48.57(9) 2_645 3_655
C1 Ag1 Ag3 120.75(9) . 3_655
Ag3 Ag1 Ag3 72.244(13) . 3_655
C9 Ag1 Ag2 123.14(9) 2_645 .
C1 Ag1 Ag2 51.34(9) . .
Ag3 Ag1 Ag2 95.524(12) . .
Ag3 Ag1 Ag2 138.336(15) 3_655 .
C9 Ag1 Ag2 44.51(9) 2_645 2_645
C1 Ag1 Ag2 119.32(9) . 2_645
Ag3 Ag1 Ag2 110.617(13) . 2_645
Ag3 Ag1 Ag2 65.135(11) 3_655 2_645
Ag2 Ag1 Ag2 83.880(9) . 2_645
C9 Ag2 C1 153.74(12) . .
C9 Ag2 O2 111.19(10) . .
C1 Ag2 O2 93.71(10) . .
C9 Ag2 C10 26.89(11) . .
C1 Ag2 C10 126.97(11) . .
O2 Ag2 C10 137.28(10) . .
C9 Ag2 C2 126.93(11) . .
C1 Ag2 C2 26.98(11) . .
O2 Ag2 C2 117.42(10) . .
C10 Ag2 C2 100.54(10) . .
C9 Ag2 Ag1 161.03(8) . .
C1 Ag2 Ag1 43.54(8) . .
O2 Ag2 Ag1 57.72(7) . .
C10 Ag2 Ag1 163.42(7) . .
C2 Ag2 Ag1 70.44(7) . .
C9 Ag2 Ag1 39.69(8) . 2_655
C1 Ag2 Ag1 160.34(8) . 2_655
O2 Ag2 Ag1 71.82(7) . 2_655
C10 Ag2 Ag1 65.52(7) . 2_655
C2 Ag2 Ag1 153.45(7) . 2_655
Ag1 Ag2 Ag1 128.204(11) . 2_655
C9 Ag2 Ag3 40.42(8) . 4_566
C1 Ag2 Ag3 146.39(8) . 4_566
O2 Ag2 Ag3 98.56(7) . 4_566
C10 Ag2 Ag3 56.02(7) . 4_566
C2 Ag2 Ag3 140.06(7) . 4_566
Ag1 Ag2 Ag3 122.176(13) . 4_566
Ag1 Ag2 Ag3 51.823(9) 2_655 4_566
C9 Ag3 C1 159.42(12) 4_565 .
C9 Ag3 C2 132.97(11) 4_565 .
C1 Ag3 C2 26.46(11) . .
C9 Ag3 Ag1 153.73(9) 4_565 .
C1 Ag3 Ag1 46.65(8) . .
C2 Ag3 Ag1 72.94(7) . .
C9 Ag3 Ag1 46.47(9) 4_565 3_655
C1 Ag3 Ag1 151.53(9) . 3_655
C2 Ag3 Ag1 162.58(8) . 3_655
Ag1 Ag3 Ag1 107.756(13) . 3_655
C9 Ag3 Ag2 43.50(9) 4_565 4_565
C1 Ag3 Ag2 138.89(9) . 4_565
C2 Ag3 Ag2 130.96(7) . 4_565
Ag1 Ag3 Ag2 127.600(16) . 4_565
Ag1 Ag3 Ag2 63.041(10) 3_655 4_565
C2 C1 Ag1 172.4(3) . .
C2 C1 Ag3 98.5(2) . .
Ag1 C1 Ag3 83.23(11) . .
C2 C1 Ag2 89.3(2) . .
Ag1 C1 Ag2 85.12(11) . .
Ag3 C1 Ag2 144.10(16) . .
C1 C2 C3 179.0(4) . .
C1 C2 Ag2 63.8(2) . .
C3 C2 Ag2 117.1(2) . .
C1 C2 Ag3 55.1(2) . .
C3 C2 Ag3 123.9(2) . .
Ag2 C2 Ag3 110.36(12) . .
C8 C3 C4 119.9(3) . .
C8 C3 C2 119.9(3) . .
C4 C3 C2 120.1(3) . .
C5 C4 C3 119.2(4) . .
C5 C4 H4 120.4 . .
C3 C4 H4 120.4 . .
C6 C5 C4 120.7(4) . .
C6 C5 H7 119.7 . .
C4 C5 H7 119.7 . .
C7 C6 C5 120.2(4) . .
C7 C6 H8 119.9 . .
C5 C6 H8 119.9 . .
C6 C7 C8 120.4(4) . .
C6 C7 H6 119.8 . .
C8 C7 H6 119.8 . .
C7 C8 C3 119.6(4) . .
C7 C8 H5 120.2 . .
C3 C8 H5 120.2 . .
C10 C9 Ag1 158.5(3) . 2_655
C10 C9 Ag3 113.7(3) . 4_566
Ag1 C9 Ag3 84.96(12) 2_655 4_566
C10 C9 Ag2 93.0(2) . .
Ag1 C9 Ag2 95.81(12) 2_655 .
Ag3 C9 Ag2 96.08(12) 4_566 .
C9 C10 C11 172.2(4) . .
C9 C10 Ag2 60.1(2) . .
C11 C10 Ag2 127.6(2) . .
C12 C11 C16 119.6(3) . .
C12 C11 C10 120.6(3) . .
C16 C11 C10 119.7(3) . .
C11 C12 C13 119.4(4) . .
C11 C12 H10 120.3 . .
C13 C12 H10 120.3 . .
C14 C13 C12 120.6(4) . .
C14 C13 H11 119.7 . .
C12 C13 H11 119.7 . .
C15 C14 C13 119.9(4) . .
C15 C14 H12 120.0 . .
C13 C14 H12 120.0 . .
C14 C15 C16 120.8(4) . .
C14 C15 H16 119.6 . .
C16 C15 H16 119.6 . .
C15 C16 C11 119.6(4) . .
C15 C16 H13 120.2 . .
C11 C16 H13 120.2 . .
O3 N1 O1 121.0(3) . .
O3 N1 O2 120.9(3) . .
O1 N1 O2 118.1(3) . .
N1 O2 Ag2 113.7(2) . .

loop_
_geom_bond_atom_site_label_1
_geom_bond_atom_site_label_2
_geom_bond_distance
_geom_bond_site_symmetry_2
Ag1 C9 2.117(3) 2_645
Ag1 C1 2.120(3) .
Ag1 Ag3 2.8956(4) .
Ag1 Ag3 2.9092(4) 3_655
Ag1 Ag2 3.0670(4) .
Ag1 Ag2 3.2986(4) 2_645
Ag2 C9 2.324(3) .
Ag2 C1 2.404(3) .
Ag2 O2 2.526(3) .
Ag2 C10 2.676(3) .
Ag2 C2 2.680(3) .
Ag2 Ag1 3.2986(4) 2_655
Ag2 Ag3 3.3577(5) 4_566
Ag3 C9 2.190(3) 4_565
Ag3 C1 2.238(3) .
Ag3 C2 2.699(3) .
Ag3 Ag1 2.9092(4) 3_655
Ag3 Ag2 3.3577(5) 4_565
C1 C2 1.216(5) .
C2 C3 1.444(5) .
C3 C8 1.393(5) .
C3 C4 1.395(5) .
C4 C5 1.386(5) .
C4 H4 0.9300 .
C5 C6 1.374(6) .
C5 H7 0.9300 .
C6 C7 1.373(7) .
C6 H8 0.9300 .
C7 C8 1.385(6) .
C7 H6 0.9300 .
C8 H5 0.9300 .
C9 C10 1.212(5) .
C9 Ag1 2.117(3) 2_655
C9 Ag3 2.190(3) 4_566
C10 C11 1.443(4) .
C11 C12 1.388(5) .
C11 C16 1.391(5) .
C12 C13 1.391(6) .
C12 H10 0.9300 .
C13 C14 1.372(7) .
C13 H11 0.9300 .
C14 C15 1.366(7) .
C14 H12 0.9300 .
C15 C16 1.384(6) .
C15 H16 0.9300 .
C16 H13 0.9300 .
N1 O3 1.214(4) .
N1 O1 1.249(4) .
N1 O2 1.270(4) .
